data_2108761
loop_
_publ_author_name
'Wanat, Monika'
'Malinska, Maura'
'Gutmann, Matthias J.'
'Cooper, Richard I.'
'Wozniak, Krzysztof'

_publ_section_title
;
 HAR, TAAM and BODD refinements of model crystal structures using
 Cu~<i>K</i>\a and Mo~<i>K</i>\a X-ray diffraction data
;
_journal_issue 1
_journal_name_full 'Acta Crystallographica Section B'
_journal_page_first
;
;
_journal_paper_doi 10.1107/S2052520620014936
_journal_volume 77
_journal_year 2021
_chemical_formula_iupac 'C10 H11 N O3'
_chemical_formula_moiety 'C10 H11 N O3'
_chemical_formula_sum 'C10 H11 N O3'
_chemical_formula_weight 193.20
_chemical_name_systematic
;
10-Oxa-4-azatricyclo[5.2.1.0^2,6^]dec-8-ene-3,5-dione
;
_space_group_IT_number 14
_space_group_name_Hall '-P 2ybc'
_space_group_name_H-M_alt 'P 1 21/c 1'
_symmetry_cell_setting monoclinic
_atom_sites_solution_hydrogens geom
_atom_sites_solution_primary direct
_atom_sites_solution_secondary difmap
_audit_creation_method SHELXL-97
_cell_angle_alpha 90.00
_cell_angle_beta 90.150(9)
_cell_angle_gamma 90.00
_cell_formula_units_Z 4
_cell_length_a 8.6809(6)
_cell_length_b 10.8826(7)
_cell_length_c 9.6214(8)
_cell_measurement_temperature 100(2)
_cell_volume 908.94(11)
_computing_data_collection 'SXD2001 (Gutmann, 2005)'
_computing_data_reduction 'SXD2001 (Gutmann, 2005)'
_computing_structure_refinement 'SHELXL97 (Sheldrick, 2008)'
_diffrn_ambient_temperature 100(2)
_diffrn_measured_fraction_theta_full 0.129
_diffrn_measured_fraction_theta_max 0.129
_diffrn_measurement_device_type SXD
_diffrn_measurement_method 'time-of-flight LAUE diffraction'
_diffrn_radiation_source 'ISIS spallation neutron source'
_diffrn_radiation_type neutron
_diffrn_radiation_wavelength '0.38 - 8.8'
_diffrn_reflns_av_sigmaI/netI 0.0955
_diffrn_reflns_limit_h_max 22
_diffrn_reflns_limit_h_min -26
_diffrn_reflns_limit_k_max 31
_diffrn_reflns_limit_k_min -27
_diffrn_reflns_limit_l_max 27
_diffrn_reflns_limit_l_min -19
_diffrn_reflns_number 7034
_diffrn_reflns_theta_full 84.69
_diffrn_reflns_theta_max 84.69
_diffrn_reflns_theta_min 8.25
_exptl_absorpt_coefficient_mu '4.2305 + 0.0137 * lambda'
_exptl_absorpt_correction_T_max 0.5663
_exptl_absorpt_correction_T_min 0.5297
_exptl_absorpt_correction_type numerical
_exptl_absorpt_process_details 'SXD2001 Gaussian numerical integration'
_exptl_crystal_density_diffrn 1.412
_exptl_crystal_density_method 'not measured'
_exptl_crystal_description block
_exptl_crystal_F_000 208
_exptl_crystal_size_max 5.00
_exptl_crystal_size_mid 2.00
_exptl_crystal_size_min 1.00
_refine_diff_density_max 2.456
_refine_diff_density_min -2.461
_refine_diff_density_rms 0.575
_refine_ls_extinction_coef 0.0179(6)
_refine_ls_extinction_expression Fc^*^=kFc[1+0.001xFc^2^\l^3^/sin(2\q)]^-1/4^
_refine_ls_extinction_method 'SHELXL97 (Sheldrick, 2008)'
_refine_ls_goodness_of_fit_ref 1.563
_refine_ls_hydrogen_treatment mixed
_refine_ls_matrix_type full
_refine_ls_number_parameters 227
_refine_ls_number_reflns 7034
_refine_ls_number_restraints 0
_refine_ls_restrained_S_all 1.563
_refine_ls_R_factor_all 0.0953
_refine_ls_R_factor_gt 0.0953
_refine_ls_shift/su_max 0.000
_refine_ls_shift/su_mean 0.000
_refine_ls_structure_factor_coef Fsqd
_refine_ls_weighting_details 'calc w=1/[\s^2^(Fo^2^)+(0.1000P)^2^+0.0000P] where P=(Fo^2^+2Fc^2^)/3'
_refine_ls_weighting_scheme calc
_refine_ls_wR_factor_gt 0.2200
_refine_ls_wR_factor_ref 0.2200
_reflns_number_gt 7034
_reflns_number_total 7034
_reflns_threshold_expression >2sigma(I)
_cod_data_source_file px5028sup1.cif
_cod_data_source_block 1Neu
_cod_database_code 2108761
_publcif_datablock.id {65a8f131-b9e5-46dc-a386-325c9285f1c0}

_publcif_info_exptl_table_max_cols 5
_publcif_info_exptl_table_use_headnotes y
_publcif_funding_html
'<span class="funder"><span class="fundref-name" data-id="501100004442">Narodowym Centrum Nauki</span><span class="fundref-subname" data-id=""></span> (<span class="fundref-grant-group"><span class="fundref-grant-type">Etiuda grant</span> No. <span class="fundref-grant-id">UMO-2019/32/T/ST4/00086</span></span>); </span><span class="funder"><span class="fundref-name" data-id="">PLGrid Infrastructure (Prometheus, ACC Cyfronet, View Publication Stats AGH) </span><span class="fundref-subname" data-id=""></span><span class="fundref-grant"></span>; </span><span class="funder"><span class="fundref-name" data-id="501100001870">Fundacja na rzecz Nauki Polskiej</span><span class="fundref-subname" data-id=""></span> (<span class="fundref-grant-group"><span class="fundref-grant-type">grant</span> No. <span class="fundref-grant-id">TEAM-TECH Core Facility for crystallographic and biophysical research to support the development of medicinal products</span></span>).</span>'

loop_
_symmetry_equiv_pos_as_xyz
'x, y, z'
'-x, y+1/2, -z+1/2'
'-x, -y, -z'
'x, -y-1/2, z-1/2'

loop_
_atom_site_label
_atom_site_type_symbol
_atom_site_fract_x
_atom_site_fract_y
_atom_site_fract_z
_atom_site_U_iso_or_equiv
_atom_site_adp_type
_atom_site_occupancy
_atom_site_symmetry_multiplicity
_atom_site_calc_flag
_atom_site_refinement_flags
_atom_site_disorder_assembly
_atom_site_disorder_group
C1 C 0.4962(2) 0.20805(16) -0.0216(2) 0.0083(3) Uani 1 1 d . . .
C2 C 0.2480(2) 0.08601(16) 0.0004(2) 0.0090(3) Uani 1 1 d . . .
H2 H 0.2756(5) 0.0332(4) -0.0938(5) 0.0237(9) Uani 1 1 d . . .
C3 C 0.1503(2) 0.02552(16) 0.1110(2) 0.0107(4) Uani 1 1 d . . .
C4 C 0.0818(2) 0.11778(17) 0.1793(2) 0.0100(3) Uani 1 1 d . . .
C5 C 0.13709(19) 0.23578(15) 0.10855(19) 0.0067(3) Uani 1 1 d . . .
C6 C 0.3853(2) 0.36527(15) 0.10469(19) 0.0079(3) Uani 1 1 d . . .
C7 C 0.3881(2) 0.14395(15) 0.07906(19) 0.0076(3) Uani 1 1 d . . .
H7 H 0.4500(5) 0.0769(4) 0.1423(5) 0.0217(9) Uani 1 1 d . . .
C8 C 0.30904(19) 0.24944(15) 0.15894(19) 0.0066(3) Uani 1 1 d . . .
H8 H 0.3154(5) 0.2463(4) 0.2723(4) 0.0212(9) Uani 1 1 d . . .
C9 C 0.0361(2) 0.34814(16) 0.1160(2) 0.0102(4) Uani 1 1 d . . .
H9A H 0.0834(5) 0.4199(4) 0.0496(6) 0.0300(11) Uani 1 1 d . . .
H9B H 0.0433(5) 0.3833(4) 0.2229(5) 0.0275(10) Uani 1 1 d . . .
C10 C -0.1313(2) 0.3226(2) 0.0765(2) 0.0165(4) Uani 1 1 d . . .
H10A H -0.1406(6) 0.2884(6) -0.0295(6) 0.0442(15) Uani 1 1 d . . .
H10B H -0.1991(6) 0.4063(5) 0.0827(7) 0.0405(15) Uani 1 1 d . . .
H10C H -0.1847(6) 0.2554(6) 0.1442(7) 0.0442(16) Uani 1 1 d . . .
N1 N 0.48544(15) 0.33352(12) -0.00041(15) 0.0092(2) Uani 1 1 d . . .
O1 O 0.3631(3) 0.47004(18) 0.1440(2) 0.0106(4) Uani 1 1 d . . .
O2 O 0.5774(3) 0.1604(2) -0.1094(3) 0.0129(4) Uani 1 1 d . . .
O3 O 0.1609(2) 0.19477(18) -0.0329(2) 0.0084(4) Uani 1 1 d . . .
H3 H 0.1500(6) -0.0715(4) 0.1332(6) 0.0317(11) Uani 1 1 d . . .
H4 H 0.0117(6) 0.1149(5) 0.2723(5) 0.0287(10) Uani 1 1 d . . .
H1N H 0.5480(5) 0.3978(4) -0.0566(5) 0.0218(9) Uani 1 1 d . . .

loop_
_atom_site_aniso_label
_atom_site_aniso_U_11
_atom_site_aniso_U_22
_atom_site_aniso_U_33
_atom_site_aniso_U_23
_atom_site_aniso_U_13
_atom_site_aniso_U_12
C1 0.0058(7) 0.0086(7) 0.0104(8) -0.0017(5) 0.0011(6) 0.0017(5)
C2 0.0085(7) 0.0075(7) 0.0109(8) -0.0015(5) 0.0024(6) -0.0021(6)
H2 0.026(2) 0.023(2) 0.022(2) -0.0097(15) 0.0057(18) 0.0013(16)
C3 0.0111(8) 0.0068(7) 0.0143(9) 0.0006(6) 0.0049(7) -0.0012(6)
C4 0.0093(7) 0.0095(7) 0.0111(8) 0.0013(6) 0.0035(7) -0.0024(6)
C5 0.0061(6) 0.0062(6) 0.0077(7) 0.0011(5) 0.0014(6) -0.0010(5)
C6 0.0077(7) 0.0064(6) 0.0096(8) -0.0013(5) 0.0008(6) 0.0001(5)
C7 0.0070(7) 0.0061(6) 0.0096(8) 0.0013(5) 0.0002(6) 0.0008(5)
H7 0.0202(18) 0.0197(18) 0.025(2) 0.0075(14) -0.0011(17) 0.0050(14)
C8 0.0052(6) 0.0077(7) 0.0068(7) 0.0005(5) 0.0007(6) -0.0014(5)
H8 0.027(2) 0.0228(19) 0.0138(18) 0.0027(14) -0.0025(17) -0.0019(15)
C9 0.0072(7) 0.0090(7) 0.0144(9) -0.0014(6) 0.0007(7) 0.0019(5)
H9A 0.023(2) 0.024(2) 0.042(3) 0.0119(19) 0.002(2) -0.0005(16)
H9B 0.025(2) 0.031(2) 0.026(2) -0.0140(18) -0.0022(19) 0.0049(17)
C10 0.0066(7) 0.0200(10) 0.0228(11) -0.0009(8) -0.0020(8) 0.0018(6)
H10A 0.028(3) 0.066(4) 0.038(3) -0.017(3) -0.009(2) -0.002(3)
H10B 0.023(2) 0.039(3) 0.059(4) -0.006(3) -0.006(3) 0.014(2)
H10C 0.024(2) 0.053(4) 0.056(4) 0.023(3) 0.003(3) -0.009(2)
N1 0.0074(5) 0.0085(5) 0.0117(6) 0.0003(4) 0.0035(5) -0.0014(4)
O1 0.0119(9) 0.0070(8) 0.0129(10) -0.0011(7) 0.0048(8) -0.0018(6)
O2 0.0115(9) 0.0113(9) 0.0160(11) -0.0012(7) 0.0049(8) 0.0007(7)
O3 0.0079(8) 0.0115(8) 0.0056(8) -0.0003(6) 0.0000(7) -0.0004(6)
H3 0.041(3) 0.0117(18) 0.042(3) 0.0052(16) 0.012(2) -0.0014(17)
H4 0.033(2) 0.030(2) 0.023(2) 0.0030(17) 0.013(2) -0.0030(19)
H1N 0.0213(18) 0.0157(17) 0.028(2) 0.0040(15) 0.0083(18) -0.0038(14)

loop_
_atom_type_symbol
_atom_type_description
_atom_type_scat_dispersion_real
_atom_type_scat_dispersion_imag
_atom_type_scat_source
C C 0.0000 0.0000 'International Tables Vol C Tables 4.2.6.8 and 6.1.1.4'
H H 0.0000 0.0000 'International Tables Vol C Tables 4.2.6.8 and 6.1.1.4'
N N 0.0000 0.0000 'International Tables Vol C Tables 4.2.6.8 and 6.1.1.4'
O O 0.0000 0.0000 'International Tables Vol C Tables 4.2.6.8 and 6.1.1.4'

loop_
_geom_angle_atom_site_label_1
_geom_angle_atom_site_label_2
_geom_angle_atom_site_label_3
_geom_angle
_geom_angle_site_symmetry_1
_geom_angle_site_symmetry_3
_geom_angle_publ_flag
O2 C1 N1 124.2(2) . . ?
O2 C1 C7 127.33(19) . . ?
N1 C1 C7 108.48(16) . . ?
O3 C2 C3 102.64(17) . . ?
O3 C2 C7 100.58(13) . . ?
C3 C2 C7 105.75(15) . . ?
C4 C3 C2 105.61(16) . . ?
C3 C4 C5 105.69(18) . . ?
O3 C5 C9 112.29(14) . . ?
O3 C5 C4 101.82(15) . . ?
C9 C5 C4 118.44(17) . . ?
O3 C5 C8 100.44(15) . . ?
C9 C5 C8 117.38(13) . . ?
C4 C5 C8 103.92(12) . . ?
O1 C6 N1 124.3(2) . . ?
O1 C6 C8 127.0(2) . . ?
N1 C6 C8 108.70(14) . . ?
C1 C7 C8 104.59(14) . . ?
C1 C7 C2 110.91(15) . . ?
C8 C7 C2 101.22(13) . . ?
C6 C8 C7 104.57(16) . . ?
C6 C8 C5 112.75(12) . . ?
C7 C8 C5 101.46(12) . . ?
C5 C9 C10 113.21(15) . . ?
C6 N1 C1 113.46(15) . . ?
C2 O3 C5 96.92(15) . . ?

loop_
_geom_bond_atom_site_label_1
_geom_bond_atom_site_label_2
_geom_bond_distance
_geom_bond_site_symmetry_2
_geom_bond_publ_flag
C1 O2 1.217(3) . ?
C1 N1 1.384(2) . ?
C1 C7 1.520(3) . ?
C2 O3 1.440(3) . ?
C2 C3 1.513(3) . ?
C2 C7 1.564(2) . ?
C3 C4 1.340(3) . ?
C4 C5 1.531(3) . ?
C5 O3 1.448(3) . ?
C5 C9 1.506(2) . ?
C5 C8 1.575(2) . ?
C6 O1 1.217(3) . ?
C6 N1 1.379(3) . ?
C6 C8 1.517(3) . ?
C7 C8 1.544(3) . ?
C9 C10 1.526(2) . ?

loop_
_publcif_info_cif.paper_type
CB

loop_
_publcif_info_tables.block_id
_publcif_info_tables.reference_item
{1e07f431-b684-401e-b284-2a2267f32c98} '_publcif_info_datablock.publ_exptl'

loop_
_publcif_info_datablock.id
_publcif_info_datablock.publ_exptl
_publcif_info_datablock.publ_geom
_publcif_info_datablock.structure
{65a8f131-b9e5-46dc-a386-325c9285f1c0} y y y
{1e07f431-b684-401e-b284-2a2267f32c98} n y y
{958c04c6-b933-418f-832c-c0d50359a9bf} n y y
{3feb8569-64e9-48f7-896c-e27cd7936c1b} n y y
{7d115f4e-0e1c-418f-bb17-17e4bb266278} n y y

loop_
_publcif_info_exptl_table_extra_item
?

loop_
_publcif_info_exptl_table_header_item
Datablock_name
